data_7231737
loop_
_publ_author_name
'Mahmoudi, Ghodrat'
'Khandar, Ali Akbar'
'Afkhami, Farhad Akbari'
'Miroslaw, Barbara'
'Gurbanov, Atash V.'
'Zubkov, Fedor I.'
'Kennedy, Alan'
'Franconetti, Antonio'
'Frontera, Antonio'

_publ_section_title
;
 Modulation of coordination in pincer-type isonicotinohydrazone Schiff
 base ligands by proton transfer
;
_journal_issue 1
_journal_name_full CrystEngComm
_journal_page_first 108
_journal_paper_doi 10.1039/C8CE01580E
_journal_volume 21
_journal_year 2019
_chemical_formula_moiety 'C15 H12 Hg N6 O S2'
_chemical_formula_sum 'C15 H12 Hg N6 O S2'
_chemical_formula_weight 557.04
_space_group_crystal_system monoclinic
_space_group_IT_number 14
_space_group_name_Hall '-P 2ybc'
_space_group_name_H-M_alt 'P 1 21/c 1'
_symmetry_Int_Tables_number 14
_symmetry_space_group_name_Hall '-P 2ybc'
_symmetry_space_group_name_H-M 'P 1 21/c 1'
_atom_sites_solution_primary direct
_audit_update_record
;
2018-09-14 deposited with the CCDC.
2018-10-30 downloaded from the CCDC.
;
_cell_angle_alpha 90
_cell_angle_beta 93.026(1)
_cell_angle_gamma 90
_cell_formula_units_Z 4
_cell_length_a 12.9176(3)
_cell_length_b 7.7756(2)
_cell_length_c 17.4321(4)
_cell_measurement_reflns_used 9952
_cell_measurement_temperature 296(2)
_cell_measurement_theta_max 27.901
_cell_measurement_theta_min 2.753
_cell_volume 1748.48(7)
_computing_molecular_graphics 'Olex2 (Dolomanov et al., 2009)'
_computing_publication_material 'Olex2 (Dolomanov et al., 2009)'
_computing_structure_refinement 'olex2.refine (Bourhis et al., 2013)'
_computing_structure_solution 'ShelXS (Sheldrick, 2008)'
_diffrn_ambient_temperature 296(2)
_diffrn_measured_fraction_theta_full 0.9962
_diffrn_measured_fraction_theta_max 0.9959
_diffrn_measurement_device_type 'Bruker APEX-II CCD'
_diffrn_measurement_method '\f and \w scans'
_diffrn_radiation_monochromator graphite
_diffrn_radiation_type 'Mo K\a'
_diffrn_radiation_wavelength 0.71073
_diffrn_reflns_av_R_equivalents 0.0285
_diffrn_reflns_av_unetI/netI 0.0248
_diffrn_reflns_limit_h_max 19
_diffrn_reflns_limit_h_min -19
_diffrn_reflns_limit_k_max 10
_diffrn_reflns_limit_k_min -11
_diffrn_reflns_limit_l_max 26
_diffrn_reflns_limit_l_min -26
_diffrn_reflns_number 40853
_diffrn_reflns_theta_full 32.5589
_diffrn_reflns_theta_max 32.56
_diffrn_reflns_theta_min 1.58
_diffrn_source 'fine-focus sealed tube'
_exptl_absorpt_coefficient_mu 9.060
_exptl_absorpt_correction_T_max 0.7464
_exptl_absorpt_correction_T_min 0.5336
_exptl_absorpt_correction_type multi-scan
_exptl_absorpt_process_details 'SADABS, Bruker-AXS, 2010'
_exptl_crystal_colour yellow-green
_exptl_crystal_density_diffrn 2.1159
_exptl_crystal_description plate
_exptl_crystal_F_000 1048.6396
_exptl_crystal_size_max 0.24
_exptl_crystal_size_mid 0.22
_exptl_crystal_size_min 0.08
_refine_diff_density_max 1.3218
_refine_diff_density_min -1.5489
_refine_diff_density_rms 0.1743
_refine_ls_d_res_high 0.6603
_refine_ls_d_res_low 12.8996
_refine_ls_goodness_of_fit_ref 0.9895
_refine_ls_hydrogen_treatment mixed
_refine_ls_matrix_type full
_refine_ls_number_constraints 22
_refine_ls_number_parameters 226
_refine_ls_number_reflns 6334
_refine_ls_number_restraints 0
_refine_ls_restrained_S_all 0.9895
_refine_ls_R_factor_all 0.0460
_refine_ls_R_factor_gt 0.0256
_refine_ls_shift/su_max 0.0000
_refine_ls_shift/su_mean 0.0000
_refine_ls_structure_factor_coef Fsqd
_refine_ls_weighting_details 'w=1/[\s^2^(Fo^2^)+(0.0133P)^2^+2.0192P] where P=(Fo^2^+2Fc^2^)/3'
_refine_ls_weighting_scheme calc
_refine_ls_wR_factor_gt 0.0441
_refine_ls_wR_factor_ref 0.0497
_reflns_Friedel_coverage 0.0
_reflns_limit_h_max 19
_reflns_limit_h_min -19
_reflns_limit_k_max 11
_reflns_limit_k_min 0
_reflns_limit_l_max 26
_reflns_limit_l_min 0
_reflns_number_gt 4583
_reflns_number_total 6334
_reflns_threshold_expression I>=2u(I)
_cod_data_source_file c8ce01580e2.cif
_cod_data_source_block 2-Hg-SCN
_cod_depositor_comments 'Adding full bibliography for 7231736--7231737.cif.'
_cod_database_code 7231737

loop_
_space_group_symop_id
_space_group_symop_operation_xyz
1 x,y,z
2 -x,y+1/2,-z+1/2
3 -x,-y,-z
4 x,-y-1/2,z-1/2

loop_
_atom_site_label
_atom_site_type_symbol
_atom_site_fract_x
_atom_site_fract_y
_atom_site_fract_z
_atom_site_U_iso_or_equiv
_atom_site_adp_type
_atom_site_occupancy
_atom_site_refinement_flags_posn
Hg1 Hg 0.859800(8) 0.625014(17) 0.597917(6) 0.04426(4) Uani 1.000000 .
S1 S 0.78796(9) 0.38570(12) 0.66710(7) 0.0745(3) Uani 1.000000 .
C14 C 0.6731(3) 0.4735(4) 0.68254(17) 0.0492(7) Uani 1.000000 .
N5 N 0.5932(2) 0.5272(5) 0.69438(18) 0.0683(9) Uani 1.000000 .
S2 S 0.81521(6) 0.90971(11) 0.67179(5) 0.04838(18) Uani 1.000000 .
C15 C 0.6912(2) 0.9278(4) 0.64522(18) 0.0451(7) Uani 1.000000 .
N6 N 0.6053(2) 0.9453(4) 0.6267(2) 0.0695(9) Uani 1.000000 .
C10 C 1.3565(2) 0.7136(4) 0.66464(18) 0.0490(7) Uani 1.000000 .
H10 H 1.3913(2) 0.6760(4) 0.70959(18) 0.0589(9) Uiso 1.000000 R
N4 N 1.40651(19) 0.8004(4) 0.61277(16) 0.0503(6) Uani 1.000000 .
C11 C 1.3611(2) 0.8541(4) 0.5470(2) 0.0521(8) Uani 1.000000 .
H11 H 1.3992(2) 0.9144(4) 0.5121(2) 0.0626(9) Uiso 1.000000 R
C12 C 1.2580(2) 0.8210(4) 0.53037(18) 0.0437(7) Uani 1.000000 .
H12 H 1.2262(2) 0.8567(4) 0.48397(18) 0.0524(8) Uiso 1.000000 R
C8 C 1.2020(2) 0.7337(4) 0.58370(15) 0.0355(6) Uani 1.000000 .
C9 C 1.2528(2) 0.6794(4) 0.65163(17) 0.0419(6) Uani 1.000000 .
H9 H 1.2168(2) 0.6202(4) 0.68812(17) 0.0503(8) Uiso 1.000000 R
C1 C 1.0881(2) 0.6998(4) 0.57163(16) 0.0370(6) Uani 1.000000 .
O1 O 1.04281(15) 0.6348(3) 0.62676(12) 0.0551(6) Uani 1.000000 .
N1 N 1.05014(16) 0.7456(3) 0.50257(13) 0.0390(5) Uani 1.000000 .
N2 N 0.94486(16) 0.7214(3) 0.49503(13) 0.0361(5) Uani 1.000000 .
C2 C 0.8971(2) 0.7614(4) 0.43078(15) 0.0369(6) Uani 1.000000 .
C13 C 0.9515(2) 0.8299(5) 0.36358(18) 0.0579(9) Uani 1.000000 .
H13a H 1.0214(7) 0.861(3) 0.3796(4) 0.0868(14) Uiso 1.000000 GR
H13b H 0.9526(17) 0.7434(12) 0.3243(6) 0.0868(14) Uiso 1.000000 GR
H13c H 0.9156(11) 0.9298(19) 0.3437(9) 0.0868(14) Uiso 1.000000 GR
C3 C 0.7831(2) 0.7362(4) 0.42479(15) 0.0361(6) Uani 1.000000 .
C4 C 0.7242(2) 0.7737(4) 0.35785(17) 0.0465(7) Uani 1.000000 .
H4a H 0.7555(2) 0.8158(4) 0.31483(17) 0.0558(8) Uiso 1.000000 R
C5 C 0.6180(2) 0.7473(5) 0.35633(19) 0.0547(8) Uani 1.000000 .
H5 H 0.5774(2) 0.7716(5) 0.31202(19) 0.0656(10) Uiso 1.000000 R
C6 C 0.5732(2) 0.6858(5) 0.41978(19) 0.0520(8) Uani 1.000000 .
H6 H 0.5021(2) 0.6678(5) 0.41971(19) 0.0624(9) Uiso 1.000000 R
C7 C 0.6362(2) 0.6509(4) 0.48397(18) 0.0481(7) Uani 1.000000 .
H7 H 0.6061(2) 0.6086(4) 0.52745(18) 0.0577(9) Uiso 1.000000 R
N3 N 0.73843(18) 0.6748(3) 0.48666(13) 0.0413(5) Uani 1.000000 .
H4 H 1.47114(19) 0.8229(4) 0.62206(16) 0.0604(8) Uiso 1.000000 R

loop_
_atom_site_aniso_label
_atom_site_aniso_U_11
_atom_site_aniso_U_22
_atom_site_aniso_U_33
_atom_site_aniso_U_12
_atom_site_aniso_U_13
_atom_site_aniso_U_23
Hg1 0.03292(6) 0.05998(8) 0.04031(6) -0.00405(5) 0.00606(4) 0.00836(5)
S1 0.0812(7) 0.0469(5) 0.0998(8) 0.0072(5) 0.0459(6) 0.0200(5)
C14 0.0542(19) 0.0534(19) 0.0405(16) -0.0193(16) 0.0065(14) -0.0038(14)
N5 0.0461(17) 0.096(3) 0.0633(19) -0.0158(17) 0.0037(14) -0.0058(18)
S2 0.0387(4) 0.0504(5) 0.0557(4) -0.0020(3) -0.0004(3) -0.0091(4)
C15 0.0393(16) 0.0428(16) 0.0540(18) -0.0025(13) 0.0099(13) -0.0012(13)
N6 0.0385(16) 0.067(2) 0.103(3) -0.0011(14) 0.0040(16) 0.0014(18)
C10 0.0372(15) 0.061(2) 0.0479(17) 0.0029(14) -0.0040(13) -0.0080(15)
N4 0.0277(12) 0.0594(17) 0.0636(17) -0.0035(11) -0.0001(11) -0.0116(14)
C11 0.0405(16) 0.0528(19) 0.064(2) -0.0079(14) 0.0120(14) -0.0030(16)
C12 0.0355(14) 0.0476(16) 0.0478(16) -0.0054(12) 0.0012(12) 0.0018(13)
C8 0.0312(13) 0.0372(14) 0.0382(14) -0.0011(11) 0.0035(11) -0.0063(11)
C9 0.0355(14) 0.0489(16) 0.0413(15) 0.0007(12) 0.0017(11) -0.0036(13)
C1 0.0289(13) 0.0408(15) 0.0415(14) -0.0021(11) 0.0047(11) -0.0029(12)
O1 0.0331(10) 0.0853(17) 0.0467(11) -0.0099(11) 0.0020(9) 0.0161(12)
N1 0.0265(11) 0.0505(14) 0.0402(12) -0.0029(10) 0.0031(9) 0.0013(11)
N2 0.0280(10) 0.0417(13) 0.0387(12) -0.0005(9) 0.0032(9) -0.0006(10)
C2 0.0337(13) 0.0409(15) 0.0363(13) -0.0013(11) 0.0028(11) -0.0016(11)
C13 0.0428(17) 0.084(3) 0.0475(17) -0.0068(16) 0.0060(14) 0.0189(17)
C3 0.0349(13) 0.0378(14) 0.0354(13) 0.0012(11) -0.0001(11) -0.0028(11)
C4 0.0438(16) 0.0568(19) 0.0384(15) -0.0014(14) -0.0017(12) 0.0016(14)
C5 0.0451(18) 0.069(2) 0.0484(18) -0.0000(16) -0.0129(14) -0.0003(16)
C6 0.0337(15) 0.063(2) 0.0587(19) -0.0062(14) -0.0038(14) -0.0088(16)
C7 0.0398(15) 0.060(2) 0.0449(16) -0.0120(14) 0.0030(12) -0.0036(14)
N3 0.0340(12) 0.0529(15) 0.0367(12) -0.0056(10) 0.0000(9) -0.0010(10)

loop_
_atom_type_symbol
_atom_type_scat_dispersion_real
_atom_type_scat_dispersion_imag
_atom_type_scat_Cromer_Mann_a1
_atom_type_scat_Cromer_Mann_a2
_atom_type_scat_Cromer_Mann_a3
_atom_type_scat_Cromer_Mann_a4
_atom_type_scat_Cromer_Mann_b1
_atom_type_scat_Cromer_Mann_b2
_atom_type_scat_Cromer_Mann_b3
_atom_type_scat_Cromer_Mann_b4
_atom_type_scat_Cromer_Mann_c
_atom_type_scat_source
_atom_type_scat_dispersion_source
C 0.00347 0.00161 2.31000 1.02000 1.58860 0.86500 20.84390 10.20750 0.56870 51.65120 0.215599998832 'International Tables Volume C Table 6.1.1.4 (pp. 500-502)' 'Henke, Gullikson and Davis, At. Data and Nucl. Data Tables, 1993, 54, 2'
H 0.00000 0.00000 0.49300 0.32291 0.14019 0.04081 10.51090 26.12570 3.14236 57.79970 0.0030380000826 'International Tables Volume C Table 6.1.1.4 (pp. 500-502)' 'Henke, Gullikson and Davis, At. Data and Nucl. Data Tables, 1993, 54, 2'
O 0.01158 0.00611 3.04850 2.28680 1.54630 0.86700 13.27710 5.70110 0.32390 32.90890 0.250800013542 'International Tables Volume C Table 6.1.1.4 (pp. 500-502)' 'Henke, Gullikson and Davis, At. Data and Nucl. Data Tables, 1993, 54, 2'
N 0.00653 0.00323 12.21260 3.13220 2.01250 1.16630 0.00570 9.89330 28.99750 0.58260 -11.5290002823 'International Tables Volume C Table 6.1.1.4 (pp. 500-502)' 'Henke, Gullikson and Davis, At. Data and Nucl. Data Tables, 1993, 54, 2'
S 0.12424 0.12443 6.90530 5.20340 1.43790 1.58630 1.46790 22.21510 0.25360 56.17200 0.866900026798 'International Tables Volume C Table 6.1.1.4 (pp. 500-502)' 'Henke, Gullikson and Davis, At. Data and Nucl. Data Tables, 1993, 54, 2'
Hg -2.27873 9.32619 20.68090 19.04170 21.65750 5.96760 0.54500 8.44840 1.57290 38.32460 12.6089000702 'International Tables Volume C Table 6.1.1.4 (pp. 500-502)' 'Henke, Gullikson and Davis, At. Data and Nucl. Data Tables, 1993, 54, 2'

loop_
_geom_angle_atom_site_label_1
_geom_angle_atom_site_label_2
_geom_angle_atom_site_label_3
_geom_angle
S2 Hg1 S1 107.54(3)
O1 Hg1 S1 108.62(6)
O1 Hg1 S2 96.29(6)
N2 Hg1 S1 148.84(6)
N2 Hg1 S2 103.57(6)
N2 Hg1 O1 69.07(7)
N3 Hg1 S1 105.54(6)
N3 Hg1 S2 96.10(6)
N3 Hg1 O1 137.95(7)
N3 Hg1 N2 68.98(8)
C14 S1 Hg1 97.64(12)
N5 C14 S1 177.1(3)
C15 S2 Hg1 99.67(11)
N6 C15 S2 178.1(3)
N4 C10 H10 120.23(17)
C9 C10 H10 120.23(19)
C9 C10 N4 119.5(3)
C11 N4 C10 122.7(3)
H4 N4 C10 118.64(17)
H4 N4 C11 118.64(17)
H11 C11 N4 119.87(17)
C12 C11 N4 120.3(3)
C12 C11 H11 119.9(2)
H12 C12 C11 120.5(2)
C8 C12 C11 119.0(3)
C8 C12 H12 120.50(16)
C9 C8 C12 118.7(3)
C1 C8 C12 122.4(3)
C1 C8 C9 118.9(2)
C8 C9 C10 119.7(3)
H9 C9 C10 120.15(19)
H9 C9 C8 120.15(16)
O1 C1 C8 117.1(2)
N1 C1 C8 113.2(2)
N1 C1 O1 129.7(2)
C1 O1 Hg1 110.26(17)
N2 N1 C1 111.6(2)
N1 N2 Hg1 119.09(16)
C2 N2 Hg1 122.35(17)
C2 N2 N1 118.5(2)
C13 C2 N2 122.9(2)
C3 C2 N2 117.2(2)
C3 C2 C13 119.8(2)
H13a C13 C2 109.5
H13b C13 C2 109.5
H13b C13 H13a 109.5
H13c C13 C2 109.5
H13c C13 H13a 109.5
H13c C13 H13b 109.5
C4 C3 C2 121.9(3)
N3 C3 C2 117.3(2)
N3 C3 C4 120.8(3)
H4a C4 C3 120.58(17)
C5 C4 C3 118.8(3)
C5 C4 H4a 120.58(19)
H5 C5 C4 120.04(19)
C6 C5 C4 119.9(3)
C6 C5 H5 120.04(18)
H6 C6 C5 120.92(18)
C7 C6 C5 118.2(3)
C7 C6 H6 120.92(19)
H7 C7 C6 118.53(19)
N3 C7 C6 122.9(3)
N3 C7 H7 118.53(17)
C3 N3 Hg1 114.07(17)
C7 N3 Hg1 126.5(2)
C7 N3 C3 119.4(2)

loop_
_geom_bond_atom_site_label_1
_geom_bond_atom_site_label_2
_geom_bond_distance
Hg1 S1 2.4282(9)
Hg1 S2 2.6398(8)
Hg1 O1 2.392(2)
Hg1 N2 2.279(2)
Hg1 N3 2.459(2)
S1 C14 1.667(4)
C14 N5 1.143(4)
S2 C15 1.649(3)
C15 N6 1.148(4)
C10 H10 0.9300
C10 N4 1.324(4)
C10 C9 1.372(4)
N4 C11 1.327(4)
N4 H4 0.8600
C11 H11 0.9300
C11 C12 1.373(4)
C12 H12 0.9300
C12 C8 1.385(4)
C8 C9 1.389(4)
C8 C1 1.499(4)
C9 H9 0.9300
C1 O1 1.257(3)
C1 N1 1.324(3)
N1 N2 1.372(3)
N2 C2 1.288(3)
C2 C13 1.496(4)
C2 C3 1.484(4)
C13 H13a 0.9600
C13 H13b 0.9600
C13 H13c 0.9600
C3 C4 1.390(4)
C3 N3 1.338(3)
C4 H4a 0.9300
C4 C5 1.386(4)
C5 H5 0.9300
C5 C6 1.362(5)
C6 H6 0.9300
C6 C7 1.375(4)
C7 H7 0.9300
C7 N3 1.332(4)
